data_7216065
loop_
_publ_author_name
'Copley, Royston C. B.'
'Deprez, Lucie S.'
'Lewis, Thomas C.'
'Price, Sarah L.'

_publ_section_title
;
 Computational prediction and X-ray determination of the crystal
 structures of 3-oxauracil and 5-hydroxyuracil---an informal blind test
;
_journal_issue 69
_journal_name_full CrystEngComm
_journal_page_first 421
_journal_paper_doi 10.1039/b504756k
_journal_volume 7
_journal_year 2005
_chemical_formula_moiety 'C4 H4 N2 O3'
_chemical_formula_sum 'C4 H4 N2 O3'
_chemical_formula_weight 128.09
_chemical_name_common 5-hydroxy-2,4(1H,3H)pyrimidinedione
_chemical_name_systematic
;
5-hydroxy-2,4(1H,3H)pyrimidinedione
;
_space_group_IT_number 2
_symmetry_cell_setting triclinic
_symmetry_space_group_name_Hall '-P 1'
_symmetry_space_group_name_H-M 'P -1'
_atom_sites_solution_hydrogens mixed
_atom_sites_solution_primary direct
_audit_creation_method SHELXL-97
_cell_angle_alpha 88.1690(10)
_cell_angle_beta 81.5040(10)
_cell_angle_gamma 86.2450(10)
_cell_formula_units_Z 2
_cell_length_a 4.61950(10)
_cell_length_b 7.04930(10)
_cell_length_c 7.3452(2)
_cell_measurement_temperature 150(2)
_cell_volume 235.998(9)
_computing_cell_refinement 'SMART V5.604 [NT] (Bruker, 2000)'
_computing_data_collection 'SMART V5.604 [NT] (Bruker, 2000)'
_computing_data_reduction 'SAINT+ V6.02A [NT] (Bruker, 1999)'
_computing_molecular_graphics 'SHELXTL V5.10 UNIX (Bruker, 1997)'
_computing_publication_material 'SHELXTL V6.10 UNIX (Bruker, 2001)'
_computing_structure_refinement 'SHELXTL V6.10 UNIX (Bruker, 2001)'
_computing_structure_solution 'SHELXTL V6.10 UNIX (Bruker, 2001)'
_diffrn_ambient_temperature 150(2)
_diffrn_measured_fraction_theta_full 0.966
_diffrn_measured_fraction_theta_max 0.966
_diffrn_measurement_device_type 'Bruker AXS SMART 6000'
_diffrn_measurement_method \w
_diffrn_radiation_collimation '0.8 mm double-pinhole'
_diffrn_radiation_monochromator 'graphite - parallel geometry'
_diffrn_radiation_source 'normal focus sealed tube'
_diffrn_radiation_type CuK\a
_diffrn_radiation_wavelength 1.54178
_diffrn_reflns_av_R_equivalents 0.0157
_diffrn_reflns_av_sigmaI/netI 0.0126
_diffrn_reflns_limit_h_max 5
_diffrn_reflns_limit_h_min -5
_diffrn_reflns_limit_k_max 8
_diffrn_reflns_limit_k_min -8
_diffrn_reflns_limit_l_max 8
_diffrn_reflns_limit_l_min -9
_diffrn_reflns_number 3677
_diffrn_reflns_theta_full 72.56
_diffrn_reflns_theta_max 72.56
_diffrn_reflns_theta_min 6.09
_exptl_absorpt_coefficient_mu 1.373
_exptl_absorpt_correction_T_max 0.9556
_exptl_absorpt_correction_T_min 0.8538
_exptl_absorpt_correction_type integration
_exptl_crystal_colour colourless
_exptl_crystal_density_diffrn 1.803
_exptl_crystal_density_method 'not measured'
_exptl_crystal_description blade
_exptl_crystal_F_000 132
_exptl_crystal_size_max 0.11
_exptl_crystal_size_mid 0.07
_exptl_crystal_size_min 0.04
_refine_diff_density_max 0.597
_refine_diff_density_min -0.228
_refine_diff_density_rms 0.062
_refine_ls_extinction_method none
_refine_ls_goodness_of_fit_ref 1.069
_refine_ls_hydrogen_treatment mixed
_refine_ls_matrix_type full
_refine_ls_number_parameters 94
_refine_ls_number_reflns 902
_refine_ls_number_restraints 3
_refine_ls_restrained_S_all 1.069
_refine_ls_R_factor_all 0.0463
_refine_ls_R_factor_gt 0.0409
_refine_ls_shift/su_max 0.000
_refine_ls_shift/su_mean 0.000
_refine_ls_structure_factor_coef Fsqd
_refine_ls_weighting_details 'calc w=1/[\s^2^(Fo^2^)+(0.0920P)^2^+0.0243P] where P=(Fo^2^+2Fc^2^)/3'
_refine_ls_weighting_scheme calc
_refine_ls_wR_factor_gt 0.1193
_refine_ls_wR_factor_ref 0.1236
_reflns_number_gt 788
_reflns_number_total 902
_reflns_threshold_expression >2sigma(I)
_cod_data_source_file b504756k.txt
_cod_data_source_block 5hydroxyuracil
_cod_database_code 7216065
_computing_data_merging 'SHELXTL V6.10 UNIX (Bruker, 2001)'

loop_
_symmetry_equiv_pos_as_xyz
'x, y, z'
'-x, -y, -z'

loop_
_atom_site_label
_atom_site_type_symbol
_atom_site_fract_x
_atom_site_fract_y
_atom_site_fract_z
_atom_site_U_iso_or_equiv
_atom_site_adp_type
_atom_site_occupancy
_atom_site_symmetry_multiplicity
_atom_site_calc_flag
_atom_site_refinement_flags
N1 N 0.3091(3) 0.07643(19) 0.33662(18) 0.0210(4) Uani 1 1 d D
H1 H 0.225(4) -0.030(2) 0.373(3) 0.027(5) Uiso 1 1 d D
C2 C 0.1840(3) 0.2428(2) 0.4025(2) 0.0199(4) Uani 1 1 d .
N3 N 0.3209(3) 0.40227(17) 0.33474(17) 0.0201(4) Uani 1 1 d D
H3 H 0.234(4) 0.505(2) 0.382(3) 0.030(5) Uiso 1 1 d D
C4 C 0.5706(3) 0.4055(2) 0.2063(2) 0.0203(4) Uani 1 1 d .
C5 C 0.6837(3) 0.2213(2) 0.1356(2) 0.0225(4) Uani 1 1 d .
C6 C 0.5548(3) 0.0636(2) 0.2043(2) 0.0212(4) Uani 1 1 d .
H6 H 0.6332 -0.0576 0.1615 0.025 Uiso 1 1 calc R
O7 O -0.0434(2) 0.25430(15) 0.51771(15) 0.0239(3) Uani 1 1 d .
O8 O 0.6848(3) 0.55421(17) 0.15938(17) 0.0283(4) Uani 1 1 d .
O9 O 0.9196(3) 0.21100(17) 0.00291(19) 0.0325(4) Uani 1 1 d D
H9 H 0.965(4) 0.3233(16) -0.011(3) 0.024(5) Uiso 1 1 d D

loop_
_atom_site_aniso_label
_atom_site_aniso_U_11
_atom_site_aniso_U_22
_atom_site_aniso_U_33
_atom_site_aniso_U_23
_atom_site_aniso_U_13
_atom_site_aniso_U_12
N1 0.0208(7) 0.0210(6) 0.0201(7) -0.0003(5) 0.0020(5) -0.0038(5)
C2 0.0188(7) 0.0242(8) 0.0164(8) -0.0011(6) -0.0015(6) -0.0026(6)
N3 0.0186(7) 0.0201(7) 0.0203(7) -0.0031(5) 0.0024(5) -0.0022(5)
C4 0.0176(8) 0.0248(8) 0.0184(8) 0.0005(6) -0.0014(6) -0.0033(6)
C5 0.0176(7) 0.0285(8) 0.0199(8) -0.0007(6) 0.0015(6) -0.0002(6)
C6 0.0200(8) 0.0220(8) 0.0204(8) -0.0023(6) 0.0000(6) 0.0010(6)
O7 0.0227(6) 0.0235(6) 0.0228(6) -0.0026(4) 0.0075(4) -0.0045(4)
O8 0.0255(6) 0.0256(6) 0.0320(7) 0.0004(5) 0.0036(5) -0.0059(4)
O9 0.0274(7) 0.0251(7) 0.0390(8) -0.0004(5) 0.0158(5) -0.0024(5)

loop_
_atom_type_symbol
_atom_type_description
_atom_type_scat_dispersion_real
_atom_type_scat_dispersion_imag
_atom_type_scat_source
C C 0.0181 0.0091 'International Tables Vol C Tables 4.2.6.8 and 6.1.1.4'
H H 0.0000 0.0000 'International Tables Vol C Tables 4.2.6.8 and 6.1.1.4'
N N 0.0311 0.0180 'International Tables Vol C Tables 4.2.6.8 and 6.1.1.4'
O O 0.0492 0.0322 'International Tables Vol C Tables 4.2.6.8 and 6.1.1.4'

loop_
_exptl_crystal_face_index_h
_exptl_crystal_face_index_k
_exptl_crystal_face_index_l
_exptl_crystal_face_perp_dist
0.00 -1.00 -1.00 0.0200
0.00 1.00 1.00 0.0200
0.00 0.00 -1.00 0.0350
0.00 0.00 1.00 0.0350
1.00 0.00 2.00 0.0400
-1.00 0.00 0.00 0.0700

loop_
_geom_angle_atom_site_label_1
_geom_angle_atom_site_label_2
_geom_angle_atom_site_label_3
_geom_angle
_geom_angle_publ_flag
C2 N1 C6 123.15(13) yes
C2 N1 H1 119.1(14) ?
C6 N1 H1 117.6(13) ?
O7 C2 N1 122.99(14) yes
O7 C2 N3 121.13(13) yes
N1 C2 N3 115.88(13) yes
C2 N3 C4 125.75(13) yes
C2 N3 H3 112.5(15) ?
C4 N3 H3 121.8(15) ?
O8 C4 N3 121.22(14) yes
O8 C4 C5 123.82(15) yes
N3 C4 C5 114.96(14) yes
C6 C5 O9 121.04(14) yes
C6 C5 C4 119.66(15) yes
O9 C5 C4 119.29(15) yes
C5 C6 N1 120.48(14) yes
C5 C6 H6 119.8 ?
N1 C6 H6 119.8 ?
C5 O9 H9 103.1(14) ?

loop_
_geom_bond_atom_site_label_1
_geom_bond_atom_site_label_2
_geom_bond_distance
_geom_bond_publ_flag
N1 C2 1.345(2) yes
N1 C6 1.381(2) yes
N1 H1 0.884(10) ?
C2 O7 1.2477(19) yes
C2 N3 1.3696(19) yes
N3 C4 1.3788(19) yes
N3 H3 0.863(10) ?
C4 O8 1.221(2) yes
C4 C5 1.450(2) yes
C5 C6 1.345(2) yes
C5 O9 1.3501(19) yes
C6 H6 0.9500 ?
O9 H9 0.832(10) ?

loop_
_geom_hbond_atom_site_label_D
_geom_hbond_atom_site_label_H
_geom_hbond_atom_site_label_A
_geom_hbond_distance_DH
_geom_hbond_distance_HA
_geom_hbond_distance_DA
_geom_hbond_angle_DHA
_geom_hbond_site_symmetry_A
N1 H1 O7 0.884(10) 1.934(10) 2.8132(18) 173.3(18) 2_556
N3 H3 O7 0.863(10) 1.971(10) 2.8336(17) 178(2) 2_566
O9 H9 O8 0.832(10) 2.037(16) 2.6696(17) 132.3(17) 2_765
O9 H9 O8 0.832(10) 2.294(18) 2.7959(16) 119.2(16) .
C6 H6 O9 0.95 2.44 3.231(2) 140.7 2_755

loop_
_geom_torsion_atom_site_label_1
_geom_torsion_atom_site_label_2
_geom_torsion_atom_site_label_3
_geom_torsion_atom_site_label_4
_geom_torsion
_geom_torsion_publ_flag
C6 N1 C2 O7 177.62(13) yes
C6 N1 C2 N3 -2.1(2) yes
O7 C2 N3 C4 -179.36(13) yes
N1 C2 N3 C4 0.4(2) yes
C2 N3 C4 O8 -176.93(14) yes
C2 N3 C4 C5 2.5(2) yes
O8 C4 C5 C6 175.57(15) yes
N3 C4 C5 C6 -3.8(2) yes
O8 C4 C5 O9 -3.7(2) yes
N3 C4 C5 O9 176.92(12) yes
O9 C5 C6 N1 -178.34(13) yes
C4 C5 C6 N1 2.4(2) yes
C2 N1 C6 C5 0.7(2) yes
